data_2218892
loop_
_publ_author_name
'Chen, Xue-An'
'Song, Fang-Ping'
'Chang, Xin-An'
'Zang, He-Gui'
'Xiao, Wei-Qiang'

_publ_section_title
;
 Poly[disodium [diaquatri-\m~2~-oxalato-dimagnesium(II)]]
;
_journal_coeditor_code BQ2084
_journal_issue 8
_journal_name_full 'Acta Crystallographica Section E'
_journal_page_first m983
_journal_paper_doi 10.1107/S1600536808019508
_journal_volume 64
_journal_year 2008
_chemical_formula_iupac 'Na2 [Mg2 (C2 O4)3 (H2 O1)2]'
_chemical_formula_moiety '2Na +, C6 H4 Mg2 O14 -'
_chemical_formula_sum 'C6 H4 Mg2 Na2 O14'
_chemical_formula_weight 394.70
_chemical_name_systematic
;
Poly[disodium [diaquatri-\m~2~-oxalato-dimagnesium(II)]]
;
_space_group_IT_number 14
_symmetry_cell_setting monoclinic
_symmetry_space_group_name_Hall '-P 2ybc'
_symmetry_space_group_name_H-M 'P 1 21/c 1'
_atom_sites_solution_hydrogens difmap
_atom_sites_solution_primary direct
_atom_sites_solution_secondary difmap
_audit_creation_method SHELXL-97
_cell_angle_alpha 90.00
_cell_angle_beta 101.11(3)
_cell_angle_gamma 90.00
_cell_formula_units_Z 2
_cell_length_a 5.8460(12)
_cell_length_b 15.726(3)
_cell_length_c 7.0190(14)
_cell_measurement_reflns_used 25
_cell_measurement_temperature 290
_cell_measurement_theta_max 22.47
_cell_measurement_theta_min 21.91
_cell_volume 633.2(2)
_computing_cell_refinement 'AFC Diffractometer Control Software (Rigaku, 1994)'
_computing_data_collection 'AFC Diffractometer Control Software (Rigaku, 1994)'
_computing_data_reduction 'AFC Diffractometer Control Software (Rigaku, 1994)'
_computing_molecular_graphics 'ATOMS (Dowty, 1999)'
_computing_publication_material 'SHELXL97 (Sheldrick, 2008)'
_computing_structure_refinement 'SHELXL97 (Sheldrick, 2008)'
_computing_structure_solution 'SHELXS97 (Sheldrick, 2008)'
_diffrn_ambient_temperature 290
_diffrn_measured_fraction_theta_full 0.996
_diffrn_measured_fraction_theta_max 0.996
_diffrn_measurement_device_type 'Rigaku AFC-7R'
_diffrn_measurement_method 2\q-\w
_diffrn_radiation_monochromator graphite
_diffrn_radiation_source 'fine-focus sealed tube'
_diffrn_radiation_type MoK\a
_diffrn_radiation_wavelength 0.71073
_diffrn_reflns_av_R_equivalents 0.0286
_diffrn_reflns_av_sigmaI/netI 0.0264
_diffrn_reflns_limit_h_max 8
_diffrn_reflns_limit_h_min 0
_diffrn_reflns_limit_k_max 23
_diffrn_reflns_limit_k_min 0
_diffrn_reflns_limit_l_max 10
_diffrn_reflns_limit_l_min -10
_diffrn_reflns_number 2457
_diffrn_reflns_theta_full 32.46
_diffrn_reflns_theta_max 32.46
_diffrn_reflns_theta_min 2.59
_diffrn_standards_decay_% 1.23
_diffrn_standards_interval_count 150
_diffrn_standards_interval_time 120
_diffrn_standards_number 3
_exptl_absorpt_coefficient_mu 0.344
_exptl_absorpt_correction_T_max 0.943
_exptl_absorpt_correction_T_min 0.912
_exptl_absorpt_correction_type psi-scan
_exptl_absorpt_process_details '(Kopfmann & Huber, 1968)'
_exptl_crystal_colour colorless
_exptl_crystal_density_diffrn 2.070
_exptl_crystal_density_method 'not measured'
_exptl_crystal_description prism
_exptl_crystal_F_000 396
_exptl_crystal_size_max 0.4
_exptl_crystal_size_mid 0.2
_exptl_crystal_size_min 0.2
_refine_diff_density_max 0.535
_refine_diff_density_min -0.557
_refine_ls_extinction_coef 0.310(14)
_refine_ls_extinction_expression Fc^*^=kFc[1+0.001xFc^2^\l^3^/sin(2\q)]^-1/4^
_refine_ls_extinction_method 'SHELXL97 (Sheldrick, 2008)'
_refine_ls_goodness_of_fit_ref 1.114
_refine_ls_hydrogen_treatment refall
_refine_ls_matrix_type full
_refine_ls_number_parameters 118
_refine_ls_number_reflns 2280
_refine_ls_number_restraints 0
_refine_ls_restrained_S_all 1.114
_refine_ls_R_factor_all 0.0388
_refine_ls_R_factor_gt 0.0334
_refine_ls_shift/su_max 0.001
_refine_ls_shift/su_mean 0.000
_refine_ls_structure_factor_coef Fsqd
_refine_ls_weighting_details 'calc w=1/[\s^2^(Fo^2^)+(0.0581P)^2^+0.0731P] where P=(Fo^2^+2Fc^2^)/3'
_refine_ls_weighting_scheme calc
_refine_ls_wR_factor_gt 0.0941
_refine_ls_wR_factor_ref 0.0953
_reflns_number_gt 2027
_reflns_number_total 2280
_reflns_threshold_expression I>2\s(I)
_cod_data_source_file bq2084.cif
_cod_data_source_block I
_cod_original_sg_symbol_H-M 'P 21/c'
_cod_database_code 2218892
_cod_database_fobs_code 2218892

loop_
_symmetry_equiv_pos_as_xyz
'x, y, z'
'-x, y+1/2, -z+1/2'
'-x, -y, -z'
'x, -y-1/2, z-1/2'

loop_
_atom_site_type_symbol
_atom_site_label
_atom_site_fract_x
_atom_site_fract_y
_atom_site_fract_z
_atom_site_U_iso_or_equiv
_atom_site_adp_type
_atom_site_calc_flag
_atom_site_occupancy
Na Na1 0.46789(7) 0.81852(3) 0.30526(7) 0.01952(13) Uani d 1
Mg Mg1 0.27308(6) 0.60144(2) 0.21580(5) 0.01297(12) Uani d 1
C C1 0.49584(17) 0.46394(6) 0.42523(14) 0.01492(18) Uani d 1
O O1 0.38596(15) 0.47765(5) 0.25634(11) 0.01885(17) Uani d 1
O O2 0.60143(15) 0.39673(5) 0.48571(11) 0.02059(18) Uani d 1
C C2 0.79984(15) 0.64930(6) 0.21459(13) 0.01346(18) Uani d 1
O O3 0.58217(13) 0.65770(5) 0.17720(13) 0.02067(17) Uani d 1
O O4 0.91349(13) 0.58130(5) 0.22737(12) 0.01867(17) Uani d 1
C C3 0.94672(16) 0.73184(6) 0.24642(14) 0.01425(18) Uani d 1
O O5 1.15751(12) 0.72335(5) 0.23254(12) 0.01735(17) Uani d 1
O O6 0.85117(14) 0.79871(5) 0.28409(15) 0.0255(2) Uani d 1
O O7 0.18307(14) 0.58554(5) -0.08136(12) 0.01742(16) Uani d 1
H H7A 0.174(4) 0.5388(16) -0.124(4) 0.058(7) Uiso d 1
H H7B 0.065(5) 0.6120(18) -0.141(4) 0.077(9) Uiso d 1

loop_
_atom_site_aniso_label
_atom_site_aniso_U_11
_atom_site_aniso_U_22
_atom_site_aniso_U_33
_atom_site_aniso_U_12
_atom_site_aniso_U_13
_atom_site_aniso_U_23
Na1 0.0152(2) 0.0208(2) 0.0230(2) -0.00005(15) 0.00461(16) 0.00233(16)
Mg1 0.01111(17) 0.01020(17) 0.01744(18) 0.00096(10) 0.00233(12) 0.00035(10)
C1 0.0171(4) 0.0111(4) 0.0166(4) 0.0015(3) 0.0031(3) -0.0012(3)
O1 0.0258(4) 0.0130(3) 0.0161(3) 0.0031(3) -0.0001(3) -0.0011(2)
O2 0.0289(4) 0.0134(3) 0.0179(3) 0.0080(3) 0.0005(3) -0.0014(2)
C2 0.0104(4) 0.0140(4) 0.0165(4) -0.0015(3) 0.0039(3) -0.0008(3)
O3 0.0100(3) 0.0223(4) 0.0300(4) -0.0018(3) 0.0045(3) 0.0009(3)
O4 0.0147(3) 0.0120(3) 0.0297(4) -0.0007(2) 0.0054(3) -0.0008(3)
C3 0.0105(4) 0.0120(4) 0.0200(4) 0.0002(3) 0.0022(3) -0.0009(3)
O5 0.0102(3) 0.0113(3) 0.0310(4) 0.0000(2) 0.0051(3) -0.0008(3)
O6 0.0150(3) 0.0144(3) 0.0470(5) 0.0026(3) 0.0062(3) -0.0083(3)
O7 0.0176(3) 0.0148(3) 0.0191(3) 0.0019(3) 0.0017(3) -0.0011(2)

loop_
_atom_type_symbol
_atom_type_description
_atom_type_scat_dispersion_real
_atom_type_scat_dispersion_imag
_atom_type_scat_source
C C 0.0033 0.0016 'International Tables Vol C Tables 4.2.6.8 and 6.1.1.4'
H H 0.0000 0.0000 'International Tables Vol C Tables 4.2.6.8 and 6.1.1.4'
O O 0.0106 0.0060 'International Tables Vol C Tables 4.2.6.8 and 6.1.1.4'
Na Na 0.0362 0.0249 'International Tables Vol C Tables 4.2.6.8 and 6.1.1.4'
Mg Mg 0.0486 0.0363 'International Tables Vol C Tables 4.2.6.8 and 6.1.1.4'

loop_
_geom_angle_atom_site_label_1
_geom_angle_atom_site_label_2
_geom_angle_atom_site_label_3
_geom_angle_site_symmetry_1
_geom_angle_site_symmetry_3
_geom_angle
_geom_angle_publ_flag
O6 Na1 O5 . 1_455 128.83(4) no
O6 Na1 O2 . 2_655 91.25(4) no
O5 Na1 O2 1_455 2_655 98.57(4) no
O6 Na1 O7 . 4_576 145.56(3) no
O5 Na1 O7 1_455 4_576 85.34(3) no
O2 Na1 O7 2_655 4_576 86.94(4) no
O6 Na1 O3 . 4_576 91.11(4) no
O5 Na1 O3 1_455 4_576 110.58(4) no
O2 Na1 O3 2_655 4_576 140.04(3) no
O7 Na1 O3 4_576 4_576 69.46(3) no
O6 Na1 O1 . 2_655 76.88(3) no
O5 Na1 O1 1_455 2_655 144.59(3) no
O2 Na1 O1 2_655 2_655 52.00(3) no
O7 Na1 O1 4_576 2_655 75.03(3) no
O3 Na1 O1 4_576 2_655 89.97(3) no
O6 Na1 O3 . . 63.99(3) no
O5 Na1 O3 1_455 . 64.84(3) no
O2 Na1 O3 2_655 . 101.83(3) no
O7 Na1 O3 4_576 . 149.74(3) no
O3 Na1 O3 4_576 . 114.90(3) no
O1 Na1 O3 2_655 . 132.84(3) no
O5 Mg1 O1 1_455 . 168.63(4) no
O5 Mg1 O7 1_455 . 98.56(4) no
O1 Mg1 O7 . . 92.16(3) no
O5 Mg1 O3 1_455 . 85.03(3) no
O1 Mg1 O3 . . 99.05(4) no
O7 Mg1 O3 . . 88.77(4) no
O5 Mg1 O2 1_455 3_666 89.17(3) no
O1 Mg1 O2 . 3_666 80.36(3) no
O7 Mg1 O2 . 3_666 171.66(3) no
O3 Mg1 O2 . 3_666 88.78(5) no
O5 Mg1 O4 1_455 1_455 78.40(3) no
O1 Mg1 O4 . 1_455 98.38(4) no
O7 Mg1 O4 . 1_455 87.68(5) no
O3 Mg1 O4 . 1_455 162.33(4) no
O2 Mg1 O4 3_666 1_455 97.00(5) no
O1 C1 O2 . . 126.40(9) no
O1 C1 C1 . 3_666 117.46(10) no
O2 C1 C1 . 3_666 116.14(11) no
C1 O1 Mg1 . . 112.70(6) no
C1 O2 Mg1 . 3_666 112.55(6) no
O4 C2 O3 . . 127.35(9) no
O4 C2 C3 . . 115.69(8) no
O3 C2 C3 . . 116.96(8) no
C2 O3 Mg1 . . 143.16(7) no
C2 O4 Mg1 . 1_655 112.43(6) no
O6 C3 O5 . . 126.27(9) no
O6 C3 C2 . . 118.71(8) no
O5 C3 C2 . . 115.01(8) no
C3 O5 Mg1 . 1_655 116.25(6) no
Mg1 O7 H7A . . 118.6(19) no
Mg1 O7 H7B . . 117.6(19) no
H7A O7 H7B . . 106(2) no

loop_
_geom_bond_atom_site_label_1
_geom_bond_atom_site_label_2
_geom_bond_site_symmetry_2
_geom_bond_distance
_geom_bond_publ_flag
Na1 O6 . 2.2952(10) no
Na1 O5 1_455 2.3315(9) no
Na1 O2 2_655 2.3514(10) no
Na1 O7 4_576 2.4886(10) no
Na1 O3 4_576 2.5941(12) no
Na1 O1 2_655 2.7059(10) no
Na1 O3 . 2.8074(10) no
Mg1 O5 1_455 2.0436(9) no
Mg1 O1 . 2.0580(10) no
Mg1 O7 . 2.0656(10) no
Mg1 O3 . 2.0761(9) no
Mg1 O2 3_666 2.0823(10) no
Mg1 O4 1_455 2.1429(9) no
C1 O1 . 1.2533(12) no
C1 O2 . 1.2559(11) no
C1 C1 3_666 1.5399(19) no
C2 O4 . 1.2531(12) no
C2 O3 . 1.2557(11) no
C2 C3 . 1.5485(13) no
C3 O6 . 1.2428(12) no
C3 O5 . 1.2618(11) no
O7 H7A . 0.79(3) no
O7 H7B . 0.85(3) no

loop_
_geom_hbond_atom_site_label_D
_geom_hbond_atom_site_label_H
_geom_hbond_atom_site_label_A
_geom_hbond_site_symmetry_A
_geom_hbond_distance_DH
_geom_hbond_distance_HA
_geom_hbond_distance_DA
_geom_hbond_angle_DHA
_geom_hbond_publ_flag
O7 H7a O4 3_665 0.78(3) 2.06(3) 2.8335(13) 170(2) yes
O7 H7b O6 4_475 0.84(3) 1.89(3) 2.6952(13) 162(3) yes
